data_7154744
loop_
_publ_author_name
'Jones, D. Heulyn'
'Bresciani, Stefano'
'Tellam, James P.'
'Wojno, Justyna'
'Cooper, Anthony W. J.'
'Kennedy, Alan R.'
'Tomkinson, Nicholas C. O.'

_publ_section_title
;
 Synthesis of dibenzylamino-1-methylcyclohexanol and
 dibenzylamino-1-trifluoromethylcyclohexanol isomers.
;
_journal_issue 1
_journal_name_full 'Organic &amp; biomolecular chemistry'
_journal_page_first 172
_journal_page_last 182
_journal_paper_doi 10.1039/c5ob01924a
_journal_volume 14
_journal_year 2015
_chemical_formula_sum 'C21 H25 F3 N O1.5'
_chemical_formula_weight 372.42
_chemical_name_systematic
;
 ?
;
_space_group_IT_number 14
_symmetry_cell_setting monoclinic
_symmetry_space_group_name_Hall '-P 2ybc'
_symmetry_space_group_name_H-M 'P 1 21/c 1'
_atom_sites_solution_hydrogens geom
_atom_sites_solution_primary direct
_atom_sites_solution_secondary difmap
_audit_creation_method SHELXL-97
_audit_update_record
;
2015-05-08 deposited with the CCDC.
2015-10-08 downloaded from the CCDC.
;
_cell_angle_alpha 90.00
_cell_angle_beta 93.240(7)
_cell_angle_gamma 90.00
_cell_formula_units_Z 4
_cell_length_a 16.8197(14)
_cell_length_b 6.2849(5)
_cell_length_c 18.1930(14)
_cell_measurement_reflns_used 6392
_cell_measurement_temperature 123(2)
_cell_measurement_theta_max 29.5053
_cell_measurement_theta_min 3.2033
_cell_volume 1920.1(3)
_computing_cell_refinement CrysalisPro
_computing_data_collection CrysalisPro
_computing_data_reduction CrysalisPro
_computing_publication_material SHELXL-97
_computing_structure_refinement 'SHELXL-97 (Sheldrick, 2008)'
_computing_structure_solution SIR92
_diffrn_ambient_temperature 123(2)
_diffrn_measured_fraction_theta_full 0.999
_diffrn_measured_fraction_theta_max 0.999
_diffrn_measurement_device_type 'Oxford Diffraction Xcalibur E'
_diffrn_measurement_method 'omega scans'
_diffrn_radiation_monochromator graphite
_diffrn_radiation_source 'fine-focus sealed tube'
_diffrn_radiation_type MoK\a
_diffrn_radiation_wavelength 0.71073
_diffrn_reflns_av_R_equivalents 0.0440
_diffrn_reflns_av_sigmaI/netI 0.0383
_diffrn_reflns_limit_h_max 21
_diffrn_reflns_limit_h_min -21
_diffrn_reflns_limit_k_max 8
_diffrn_reflns_limit_k_min -8
_diffrn_reflns_limit_l_max 23
_diffrn_reflns_limit_l_min -23
_diffrn_reflns_number 20222
_diffrn_reflns_theta_full 27.00
_diffrn_reflns_theta_max 27.00
_diffrn_reflns_theta_min 3.21
_exptl_absorpt_coefficient_mu 0.100
_exptl_absorpt_correction_T_max 1.00000
_exptl_absorpt_correction_T_min 0.63335
_exptl_absorpt_correction_type multi-scan
_exptl_absorpt_process_details
;
CrysAlisPro, Oxford Diffraction Ltd.,
Version 1.171.34.40 (release 27-08-2010 CrysAlis171 .NET)
(compiled Aug 27 2010,11:50:40)
Empirical absorption correction using spherical harmonics,
 implemented in SCALE3 ABSPACK scaling algorithm.
;
_exptl_crystal_colour colourless
_exptl_crystal_density_diffrn 1.288
_exptl_crystal_density_method 'not measured'
_exptl_crystal_description fragment
_exptl_crystal_F_000 788
_exptl_crystal_size_max 0.24
_exptl_crystal_size_mid 0.12
_exptl_crystal_size_min 0.05
_refine_diff_density_max 0.275
_refine_diff_density_min -0.222
_refine_diff_density_rms 0.050
_refine_ls_extinction_method none
_refine_ls_goodness_of_fit_ref 1.144
_refine_ls_hydrogen_treatment mixed
_refine_ls_matrix_type full
_refine_ls_number_parameters 256
_refine_ls_number_reflns 4183
_refine_ls_number_restraints 4
_refine_ls_restrained_S_all 1.144
_refine_ls_R_factor_all 0.0727
_refine_ls_R_factor_gt 0.0547
_refine_ls_shift/su_max 0.000
_refine_ls_shift/su_mean 0.000
_refine_ls_structure_factor_coef Fsqd
_refine_ls_weighting_details 'calc w=1/[\s^2^(Fo^2^)+(0.0162P)^2^+2.2058P] where P=(Fo^2^+2Fc^2^)/3'
_refine_ls_weighting_scheme calc
_refine_ls_wR_factor_gt 0.1108
_refine_ls_wR_factor_ref 0.1176
_reflns_number_gt 3312
_reflns_number_total 4183
_reflns_threshold_expression I>2\s(I)
_cod_data_source_file c5ob01924a2.cif
_cod_data_source_block tom_jones_cf3
_cod_depositor_comments 'Adding full bibliography for 7154740--7154747.cif.'
_cod_original_sg_symbol_H-M P21/c
_cod_original_formula_sum 'C21 H25 F3 N O1.50'
_cod_database_code 7154744

loop_
_symmetry_equiv_pos_as_xyz
'x, y, z'
'-x, y+1/2, -z+1/2'
'-x, -y, -z'
'x, -y-1/2, z-1/2'

loop_
_atom_site_label
_atom_site_type_symbol
_atom_site_fract_x
_atom_site_fract_y
_atom_site_fract_z
_atom_site_U_iso_or_equiv
_atom_site_adp_type
_atom_site_occupancy
_atom_site_symmetry_multiplicity
_atom_site_calc_flag
_atom_site_refinement_flags
F1 F -0.04027(9) -0.1395(2) 0.86859(8) 0.0400(4) Uani 1 1 d .
F2 F -0.06269(8) 0.1868(3) 0.83894(8) 0.0386(4) Uani 1 1 d .
F3 F 0.01211(8) -0.0033(2) 0.77426(6) 0.0311(3) Uani 1 1 d .
O1 O 0.03330(10) 0.1584(3) 0.96230(8) 0.0252(4) Uani 1 1 d D
H1H H 0.017(3) 0.048(6) 0.984(3) 0.030 Uiso 0.50 1 d PD
H2H H 0.000(2) 0.263(6) 0.958(3) 0.030 Uiso 0.50 1 d PD
N1 N 0.26561(10) 0.0436(3) 0.75110(9) 0.0209(4) Uani 1 1 d .
C1 C 0.21620(12) 0.0760(3) 0.81487(11) 0.0204(4) Uani 1 1 d .
H1 H 0.2531 0.1219 0.8569 0.024 Uiso 1 1 calc R
C2 C 0.15795(13) 0.2589(3) 0.79943(11) 0.0211(5) Uani 1 1 d .
H2A H 0.1228 0.2239 0.7556 0.025 Uiso 1 1 calc R
H2B H 0.1881 0.3890 0.7882 0.025 Uiso 1 1 calc R
C3 C 0.10668(13) 0.3029(3) 0.86486(11) 0.0204(4) Uani 1 1 d .
H3A H 0.1408 0.3658 0.9053 0.024 Uiso 1 1 calc R
H3B H 0.0656 0.4094 0.8498 0.024 Uiso 1 1 calc R
C4 C 0.06550(12) 0.1061(3) 0.89402(11) 0.0191(4) Uani 1 1 d .
C5 C 0.12502(13) -0.0761(3) 0.90681(11) 0.0219(5) Uani 1 1 d .
H5A H 0.1621 -0.0396 0.9491 0.026 Uiso 1 1 calc R
H5B H 0.0957 -0.2059 0.9199 0.026 Uiso 1 1 calc R
C6 C 0.17337(12) -0.1244(3) 0.84031(11) 0.0206(4) Uani 1 1 d .
H6A H 0.1375 -0.1787 0.7995 0.025 Uiso 1 1 calc R
H6B H 0.2131 -0.2363 0.8534 0.025 Uiso 1 1 calc R
C7 C -0.00586(13) 0.0373(4) 0.84366(12) 0.0242(5) Uani 1 1 d .
C8 C 0.34215(12) -0.0567(4) 0.77230(12) 0.0230(5) Uani 1 1 d .
H8A H 0.3667 -0.1090 0.7275 0.028 Uiso 1 1 calc R
H8B H 0.3329 -0.1809 0.8042 0.028 Uiso 1 1 calc R
C9 C 0.39896(12) 0.0949(4) 0.81274(11) 0.0213(5) Uani 1 1 d .
C10 C 0.44566(13) 0.0301(4) 0.87415(12) 0.0274(5) Uani 1 1 d .
H10 H 0.4394 -0.1092 0.8933 0.033 Uiso 1 1 calc R
C11 C 0.50142(14) 0.1671(4) 0.90792(13) 0.0340(6) Uani 1 1 d .
H11 H 0.5329 0.1208 0.9499 0.041 Uiso 1 1 calc R
C12 C 0.51128(14) 0.3701(4) 0.88080(14) 0.0327(6) Uani 1 1 d .
H12 H 0.5496 0.4631 0.9038 0.039 Uiso 1 1 calc R
C13 C 0.46494(13) 0.4371(4) 0.81991(13) 0.0285(5) Uani 1 1 d .
H13 H 0.4714 0.5767 0.8011 0.034 Uiso 1 1 calc R
C14 C 0.40915(13) 0.3012(4) 0.78622(12) 0.0248(5) Uani 1 1 d .
H14 H 0.3774 0.3489 0.7446 0.030 Uiso 1 1 calc R
C15 C 0.22438(13) -0.0703(4) 0.68967(11) 0.0228(5) Uani 1 1 d .
H15A H 0.1677 -0.0269 0.6860 0.027 Uiso 1 1 calc R
H15B H 0.2265 -0.2251 0.6997 0.027 Uiso 1 1 calc R
C16 C 0.26097(12) -0.0263(4) 0.61712(11) 0.0209(5) Uani 1 1 d .
C17 C 0.26961(13) -0.1900(4) 0.56683(12) 0.0248(5) Uani 1 1 d .
H17 H 0.2544 -0.3307 0.5789 0.030 Uiso 1 1 calc R
C18 C 0.30041(13) -0.1488(4) 0.49880(12) 0.0273(5) Uani 1 1 d .
H18 H 0.3060 -0.2618 0.4648 0.033 Uiso 1 1 calc R
C19 C 0.32294(14) 0.0550(4) 0.48020(12) 0.0283(5) Uani 1 1 d .
H19 H 0.3441 0.0822 0.4338 0.034 Uiso 1 1 calc R
C20 C 0.31430(15) 0.2187(4) 0.52996(13) 0.0320(6) Uani 1 1 d .
H20 H 0.3296 0.3592 0.5177 0.038 Uiso 1 1 calc R
C21 C 0.28335(14) 0.1784(4) 0.59786(12) 0.0283(5) Uani 1 1 d .
H21 H 0.2774 0.2921 0.6315 0.034 Uiso 1 1 calc R
O1W O -0.0712(2) 0.4748(6) 0.9638(2) 0.0342(8) Uani 0.50 1 d PD
H1W H -0.1198(17) 0.475(10) 0.945(3) 0.050 Uiso 0.50 1 d PD
H2W H -0.065(3) 0.590(6) 0.990(3) 0.050 Uiso 0.50 1 d PD

loop_
_atom_site_aniso_label
_atom_site_aniso_U_11
_atom_site_aniso_U_22
_atom_site_aniso_U_33
_atom_site_aniso_U_23
_atom_site_aniso_U_13
_atom_site_aniso_U_12
F1 0.0395(8) 0.0453(9) 0.0345(8) 0.0071(7) -0.0036(6) -0.0224(7)
F2 0.0243(7) 0.0519(10) 0.0394(8) 0.0008(7) -0.0006(6) 0.0125(7)
F3 0.0304(7) 0.0443(9) 0.0186(6) -0.0051(6) 0.0000(5) -0.0038(6)
O1 0.0332(9) 0.0243(9) 0.0189(8) -0.0024(7) 0.0090(7) 0.0026(7)
N1 0.0189(9) 0.0255(10) 0.0185(9) -0.0033(8) 0.0026(7) -0.0005(7)
C1 0.0194(10) 0.0231(12) 0.0188(10) -0.0003(9) 0.0019(8) -0.0008(9)
C2 0.0231(11) 0.0199(11) 0.0209(11) 0.0016(9) 0.0060(8) -0.0003(9)
C3 0.0250(11) 0.0158(11) 0.0206(10) -0.0007(8) 0.0029(8) -0.0002(8)
C4 0.0218(10) 0.0210(11) 0.0147(10) -0.0016(8) 0.0032(8) 0.0002(8)
C5 0.0244(11) 0.0209(11) 0.0206(11) 0.0040(9) 0.0027(9) -0.0004(9)
C6 0.0217(10) 0.0193(11) 0.0211(11) -0.0001(9) 0.0036(8) 0.0023(9)
C7 0.0231(11) 0.0277(12) 0.0221(11) 0.0007(9) 0.0039(9) -0.0005(9)
C8 0.0217(11) 0.0240(12) 0.0239(11) -0.0026(9) 0.0048(9) 0.0010(9)
C9 0.0156(10) 0.0274(12) 0.0215(11) -0.0032(9) 0.0067(8) 0.0006(9)
C10 0.0253(12) 0.0307(13) 0.0265(12) 0.0007(10) 0.0028(9) 0.0013(10)
C11 0.0257(12) 0.0455(16) 0.0300(13) -0.0007(12) -0.0059(10) 0.0015(11)
C12 0.0208(11) 0.0402(15) 0.0370(14) -0.0103(12) 0.0016(10) -0.0056(10)
C13 0.0224(11) 0.0276(13) 0.0366(13) -0.0019(11) 0.0105(10) -0.0022(10)
C14 0.0212(11) 0.0304(13) 0.0231(11) -0.0016(10) 0.0032(9) 0.0014(9)
C15 0.0205(11) 0.0255(12) 0.0227(11) -0.0021(9) 0.0026(8) -0.0026(9)
C16 0.0169(10) 0.0261(12) 0.0195(10) -0.0022(9) -0.0004(8) 0.0002(9)
C17 0.0242(11) 0.0261(12) 0.0240(11) -0.0016(10) 0.0006(9) -0.0023(9)
C18 0.0266(12) 0.0341(14) 0.0211(11) -0.0060(10) 0.0016(9) 0.0027(10)
C19 0.0272(12) 0.0382(14) 0.0198(11) 0.0038(10) 0.0030(9) 0.0043(10)
C20 0.0398(14) 0.0281(13) 0.0284(12) 0.0074(10) 0.0041(10) -0.0006(11)
C21 0.0340(13) 0.0258(13) 0.0252(12) -0.0018(10) 0.0030(10) 0.0025(10)
O1W 0.0357(19) 0.0262(19) 0.041(2) -0.0083(16) 0.0030(16) -0.0007(16)

loop_
_atom_type_symbol
_atom_type_description
_atom_type_scat_dispersion_real
_atom_type_scat_dispersion_imag
_atom_type_scat_source
F F 0.0171 0.0103 'International Tables Vol C Tables 4.2.6.8 and 6.1.1.4'
O O 0.0106 0.0060 'International Tables Vol C Tables 4.2.6.8 and 6.1.1.4'
N N 0.0061 0.0033 'International Tables Vol C Tables 4.2.6.8 and 6.1.1.4'
C C 0.0033 0.0016 'International Tables Vol C Tables 4.2.6.8 and 6.1.1.4'
H H 0.0000 0.0000 'International Tables Vol C Tables 4.2.6.8 and 6.1.1.4'

loop_
_geom_angle_atom_site_label_1
_geom_angle_atom_site_label_2
_geom_angle_atom_site_label_3
_geom_angle
C4 O1 H1H 112(4)
C4 O1 H2H 112(3)
H1H O1 H2H 116(5)
C8 N1 C15 111.16(17)
C8 N1 C1 112.14(16)
C15 N1 C1 113.72(16)
N1 C1 C2 110.03(17)
N1 C1 C6 114.69(18)
C2 C1 C6 111.47(17)
N1 C1 H1 106.7
C2 C1 H1 106.7
C6 C1 H1 106.7
C1 C2 C3 112.09(17)
C1 C2 H2A 109.2
C3 C2 H2A 109.2
C1 C2 H2B 109.2
C3 C2 H2B 109.2
H2A C2 H2B 107.9
C4 C3 C2 114.16(17)
C4 C3 H3A 108.7
C2 C3 H3A 108.7
C4 C3 H3B 108.7
C2 C3 H3B 108.7
H3A C3 H3B 107.6
O1 C4 C3 108.58(17)
O1 C4 C5 108.58(16)
C3 C4 C5 110.68(17)
O1 C4 C7 105.30(17)
C3 C4 C7 112.12(17)
C5 C4 C7 111.35(18)
C6 C5 C4 113.69(17)
C6 C5 H5A 108.8
C4 C5 H5A 108.8
C6 C5 H5B 108.8
C4 C5 H5B 108.8
H5A C5 H5B 107.7
C5 C6 C1 110.86(18)
C5 C6 H6A 109.5
C1 C6 H6A 109.5
C5 C6 H6B 109.5
C1 C6 H6B 109.5
H6A C6 H6B 108.1
F3 C7 F2 105.74(17)
F3 C7 F1 106.57(18)
F2 C7 F1 106.40(18)
F3 C7 C4 114.02(17)
F2 C7 C4 111.89(18)
F1 C7 C4 111.70(18)
N1 C8 C9 112.29(18)
N1 C8 H8A 109.1
C9 C8 H8A 109.1
N1 C8 H8B 109.1
C9 C8 H8B 109.1
H8A C8 H8B 107.9
C10 C9 C14 118.3(2)
C10 C9 C8 121.3(2)
C14 C9 C8 120.22(19)
C9 C10 C11 120.7(2)
C9 C10 H10 119.6
C11 C10 H10 119.6
C12 C11 C10 120.4(2)
C12 C11 H11 119.8
C10 C11 H11 119.8
C11 C12 C13 119.6(2)
C11 C12 H12 120.2
C13 C12 H12 120.2
C12 C13 C14 120.2(2)
C12 C13 H13 119.9
C14 C13 H13 119.9
C13 C14 C9 120.8(2)
C13 C14 H14 119.6
C9 C14 H14 119.6
N1 C15 C16 112.16(17)
N1 C15 H15A 109.2
C16 C15 H15A 109.2
N1 C15 H15B 109.2
C16 C15 H15B 109.2
H15A C15 H15B 107.9
C17 C16 C21 118.6(2)
C17 C16 C15 120.1(2)
C21 C16 C15 121.2(2)
C16 C17 C18 120.4(2)
C16 C17 H17 119.8
C18 C17 H17 119.8
C19 C18 C17 120.7(2)
C19 C18 H18 119.7
C17 C18 H18 119.7
C18 C19 C20 119.2(2)
C18 C19 H19 120.4
C20 C19 H19 120.4
C19 C20 C21 120.3(2)
C19 C20 H20 119.9
C21 C20 H20 119.9
C20 C21 C16 120.8(2)
C20 C21 H21 119.6
C16 C21 H21 119.6
H1W O1W H2W 108(6)

loop_
_geom_bond_atom_site_label_1
_geom_bond_atom_site_label_2
_geom_bond_distance
F1 C7 1.344(3)
F2 C7 1.340(3)
F3 C7 1.339(2)
O1 C4 1.422(2)
O1 H1H 0.852(19)
O1 H2H 0.864(19)
N1 C8 1.465(3)
N1 C15 1.468(3)
N1 C1 1.479(3)
C1 C2 1.526(3)
C1 C6 1.535(3)
C1 H1 1.0000
C2 C3 1.534(3)
C2 H2A 0.9900
C2 H2B 0.9900
C3 C4 1.527(3)
C3 H3A 0.9900
C3 H3B 0.9900
C4 C5 1.530(3)
C4 C7 1.530(3)
C5 C6 1.526(3)
C5 H5A 0.9900
C5 H5B 0.9900
C6 H6A 0.9900
C6 H6B 0.9900
C8 C9 1.511(3)
C8 H8A 0.9900
C8 H8B 0.9900
C9 C10 1.390(3)
C9 C14 1.398(3)
C10 C11 1.390(3)
C10 H10 0.9500
C11 C12 1.382(4)
C11 H11 0.9500
C12 C13 1.384(3)
C12 H12 0.9500
C13 C14 1.386(3)
C13 H13 0.9500
C14 H14 0.9500
C15 C16 1.513(3)
C15 H15A 0.9900
C15 H15B 0.9900
C16 C17 1.390(3)
C16 C21 1.391(3)
C17 C18 1.393(3)
C17 H17 0.9500
C18 C19 1.383(3)
C18 H18 0.9500
C19 C20 1.384(3)
C19 H19 0.9500
C20 C21 1.390(3)
C20 H20 0.9500
C21 H21 0.9500
O1W H1W 0.87(2)
O1W H2W 0.87(2)

loop_
_geom_torsion_atom_site_label_1
_geom_torsion_atom_site_label_2
_geom_torsion_atom_site_label_3
_geom_torsion_atom_site_label_4
_geom_torsion
C8 N1 C1 C2 154.98(18)
C15 N1 C1 C2 -77.8(2)
C8 N1 C1 C6 -78.4(2)
C15 N1 C1 C6 48.8(2)
N1 C1 C2 C3 -178.50(17)
C6 C1 C2 C3 53.1(2)
C1 C2 C3 C4 -51.3(2)
C2 C3 C4 O1 168.70(17)
C2 C3 C4 C5 49.6(2)
C2 C3 C4 C7 -75.4(2)
O1 C4 C5 C6 -171.00(17)
C3 C4 C5 C6 -51.9(2)
C7 C4 C5 C6 73.5(2)
C4 C5 C6 C1 55.2(2)
N1 C1 C6 C5 179.19(17)
C2 C1 C6 C5 -54.9(2)
O1 C4 C7 F3 175.17(18)
C3 C4 C7 F3 57.3(2)
C5 C4 C7 F3 -67.3(2)
O1 C4 C7 F2 55.2(2)
C3 C4 C7 F2 -62.7(2)
C5 C4 C7 F2 172.72(17)
O1 C4 C7 F1 -63.9(2)
C3 C4 C7 F1 178.17(17)
C5 C4 C7 F1 53.5(2)
C15 N1 C8 C9 157.98(17)
C1 N1 C8 C9 -73.5(2)
N1 C8 C9 C10 138.1(2)
N1 C8 C9 C14 -45.8(3)
C14 C9 C10 C11 -0.4(3)
C8 C9 C10 C11 175.8(2)
C9 C10 C11 C12 0.0(4)
C10 C11 C12 C13 0.4(4)
C11 C12 C13 C14 -0.2(3)
C12 C13 C14 C9 -0.3(3)
C10 C9 C14 C13 0.6(3)
C8 C9 C14 C13 -175.6(2)
C8 N1 C15 C16 -75.1(2)
C1 N1 C15 C16 157.23(18)
N1 C15 C16 C17 139.6(2)
N1 C15 C16 C21 -43.2(3)
C21 C16 C17 C18 0.3(3)
C15 C16 C17 C18 177.5(2)
C16 C17 C18 C19 0.1(3)
C17 C18 C19 C20 -0.2(3)
C18 C19 C20 C21 0.0(4)
C19 C20 C21 C16 0.3(4)
C17 C16 C21 C20 -0.5(3)
C15 C16 C21 C20 -177.7(2)
